data_1549257
loop_
_publ_author_name
'Some\,san, Adrian-Alexandru'
'Le Coz, Erwann'
'Roisnel, Thierry'
'Silvestru, Cristian'
'Sarazin, Yann'

_publ_section_title
;
 Stable lead(ii) boroxides.
;
_journal_issue 42
_journal_name_full 'Chemical communications (Cambridge, England)'
_journal_page_first 5299
_journal_page_last 5302
_journal_paper_doi 10.1039/c8cc02459f
_journal_volume 54
_journal_year 2018
_chemical_compound_source 'synthesis as described'
_chemical_formula_moiety 'C28 H76 B2 O2 Pb Si8'
_chemical_formula_sum 'C28 H76 B2 O2 Pb Si8'
_chemical_formula_weight 898.41
_chemical_properties_physical Air-sensitive,Moisture-sensitive
_space_group_crystal_system monoclinic
_space_group_IT_number 15
_space_group_name_Hall '-C 2yc'
_space_group_name_H-M_alt 'C 1 2/c 1'
_symmetry_space_group_name_Hall '-C 2yc'
_symmetry_space_group_name_H-M 'C 1 2/c 1'
_atom_sites_solution_hydrogens geom
_audit_update_record
;
2018-03-26 deposited with the CCDC.
2018-04-19 downloaded from the CCDC.
;
_cell_angle_alpha 90
_cell_angle_beta 118.845(8)
_cell_angle_gamma 90
_cell_formula_units_Z 8
_cell_length_a 25.147(6)
_cell_length_b 18.137(4)
_cell_length_c 23.271(6)
_cell_measurement_reflns_used 9776
_cell_measurement_temperature 150
_cell_measurement_theta_max 27.52
_cell_measurement_theta_min 2.70
_cell_measurement_wavelength 0.71073
_cell_volume 9297(4)
_computing_cell_refinement 'APEX3 (Bruker, 2015); SAINT (Bruker, 2014)'
_computing_data_collection 'SAINT (Bruker, 2014)'
_computing_data_reduction 'SAINT (Bruker, 2014)'
_computing_molecular_graphics 'SXGRAPH (Farrugia, 1999), Mercury (CSD, 2016)'
_computing_publication_material 'CRYSCALC (T. Roisnel, local program, 2017)'
_computing_structure_refinement 'SHELXL-2016/6 (Sheldrick, 2016)'
_computing_structure_solution 'SHELXT (Sheldrick, 2015)'
_diffrn_ambient_temperature 150
_diffrn_detector '(CMOS) PHOTON 100'
_diffrn_measured_fraction_theta_full 0.976
_diffrn_measured_fraction_theta_max 0.974
_diffrn_measurement_device_type 'D8 VENTURE Bruker AXS'
_diffrn_measurement_method 'rotation images'
_diffrn_radiation_monochromator 'multilayer monochromator'
_diffrn_radiation_probe x-ray
_diffrn_radiation_source 'Incoatec microfocus sealed tube'
_diffrn_radiation_type MoK\a
_diffrn_radiation_wavelength 0.71073
_diffrn_reflns_av_R_equivalents 0.0673
_diffrn_reflns_av_unetI/netI 0.0750
_diffrn_reflns_limit_h_max 32
_diffrn_reflns_limit_h_min -32
_diffrn_reflns_limit_k_max 22
_diffrn_reflns_limit_k_min -23
_diffrn_reflns_limit_l_max 30
_diffrn_reflns_limit_l_min -30
_diffrn_reflns_number 30996
_diffrn_reflns_theta_full 25.242
_diffrn_reflns_theta_max 27.484
_diffrn_reflns_theta_min 3.007
_exptl_absorpt_coefficient_mu 3.858
_exptl_absorpt_correction_T_max 0.259
_exptl_absorpt_correction_T_min 0.086
_exptl_absorpt_correction_type multi-scan
_exptl_absorpt_process_details
;
  [Sheldrick, G.M. (2014). SADABS Bruker AXS Inc., Madison, Wisconsin, USA]
;
_exptl_crystal_colour colourless
_exptl_crystal_density_diffrn 1.284
_exptl_crystal_description block
_exptl_crystal_F_000 3712
_exptl_crystal_recrystallization_method 'Re-crystallisation from solvent: pentane'
_exptl_crystal_size_max 0.580
_exptl_crystal_size_mid 0.490
_exptl_crystal_size_min 0.350
_refine_diff_density_max 4.689
_refine_diff_density_min -4.867
_refine_diff_density_rms 0.184
_refine_ls_extinction_method none
_refine_ls_goodness_of_fit_ref 1.062
_refine_ls_hydrogen_treatment constr
_refine_ls_matrix_type full
_refine_ls_number_parameters 394
_refine_ls_number_reflns 10368
_refine_ls_number_restraints 0
_refine_ls_restrained_S_all 1.062
_refine_ls_R_factor_all 0.1191
_refine_ls_R_factor_gt 0.0790
_refine_ls_shift/su_max 0.013
_refine_ls_shift/su_mean 0.001
_refine_ls_structure_factor_coef Fsqd
_refine_ls_weighting_details 'w=1/[\s^2^(Fo^2^)+(0.0209P)^2^+325.6818P] where P=(Fo^2^+2Fc^2^)/3'
_refine_ls_weighting_scheme calc
_refine_ls_wR_factor_gt 0.1494
_refine_ls_wR_factor_ref 0.1710
_reflns_Friedel_coverage 0.000
_reflns_number_gt 7238
_reflns_number_total 10368
_reflns_threshold_expression >2sigma(I)
_cod_data_source_file c8cc02459f2.cif
_cod_data_source_block 1
_cod_depositor_comments 'Adding full bibliography for 1549257--1549261.cif.'
_cod_database_code 1549257

loop_
_space_group_symop_operation_xyz
'x, y, z'
'-x, y, -z+1/2'
'x+1/2, y+1/2, z'
'-x+1/2, y+1/2, -z+1/2'
'-x, -y, -z'
'x, -y, z-1/2'
'-x+1/2, -y+1/2, -z'
'x+1/2, -y+1/2, z-1/2'

loop_
_atom_site_label
_atom_site_type_symbol
_atom_site_fract_x
_atom_site_fract_y
_atom_site_fract_z
_atom_site_U_iso_or_equiv
_atom_site_adp_type
_atom_site_occupancy
_atom_site_site_symmetry_order
_atom_site_calc_flag
_atom_site_refinement_flags_posn
_atom_site_refinement_flags_adp
Pb1 Pb 0.32173(2) 0.26352(2) 0.31791(2) 0.04189(14) Uani 1 1 d . .
Si1 Si 0.26088(10) 0.35939(15) 0.13927(12) 0.0297(6) Uani 1 1 d . .
Si2 Si 0.25650(10) 0.49953(14) 0.36028(12) 0.0257(5) Uani 1 1 d . .
Si3 Si 0.14399(9) 0.41633(13) 0.24705(12) 0.0244(5) Uani 1 1 d . .
Si4 Si 0.31747(10) 0.51620(14) 0.19827(12) 0.0276(5) Uani 1 1 d . .
O1 O 0.3004(2) 0.3736(3) 0.2956(3) 0.0250(13) Uani 1 1 d . .
B2 B 0.2611(3) 0.4244(5) 0.2541(4) 0.0194(19) Uani 1 1 d . .
C3 C 0.2174(3) 0.4670(4) 0.2731(4) 0.0201(16) Uani 1 1 d . .
H3 H 0.206056 0.512066 0.246562 0.024 Uiso 1 1 calc R U
C4 C 0.2540(5) 0.4315(7) 0.4185(5) 0.046(3) Uani 1 1 d . .
H4A H 0.212532 0.423067 0.407924 0.069 Uiso 1 1 calc R U
H4B H 0.276218 0.450289 0.462438 0.069 Uiso 1 1 calc R U
H4C H 0.271827 0.385954 0.415350 0.069 Uiso 1 1 calc R U
C5 C 0.3390(4) 0.5188(6) 0.3901(5) 0.038(2) Uani 1 1 d . .
H5A H 0.357956 0.533875 0.435180 0.057 Uiso 1 1 calc R U
H5B H 0.342916 0.557341 0.364084 0.057 Uiso 1 1 calc R U
H5C H 0.358448 0.474920 0.386173 0.057 Uiso 1 1 calc R U
C6 C 0.2199(5) 0.5873(6) 0.3650(6) 0.048(3) Uani 1 1 d . .
H6A H 0.180146 0.576867 0.359161 0.072 Uiso 1 1 calc R U
H6B H 0.216610 0.620293 0.331251 0.072 Uiso 1 1 calc R U
H6C H 0.244141 0.609687 0.407175 0.072 Uiso 1 1 calc R U
C7 C 0.0944(4) 0.4612(6) 0.2756(5) 0.041(3) Uani 1 1 d . .
H7A H 0.085988 0.510925 0.259624 0.061 Uiso 1 1 calc R U
H7B H 0.114633 0.461471 0.322699 0.061 Uiso 1 1 calc R U
H7C H 0.057030 0.434264 0.259264 0.061 Uiso 1 1 calc R U
C8 C 0.0989(4) 0.4154(6) 0.1557(5) 0.041(2) Uani 1 1 d . .
H8A H 0.061672 0.388891 0.142425 0.061 Uiso 1 1 calc R U
H8B H 0.121858 0.391615 0.137909 0.061 Uiso 1 1 calc R U
H8C H 0.089811 0.465069 0.139661 0.061 Uiso 1 1 calc R U
C9 C 0.1568(4) 0.3185(5) 0.2767(5) 0.040(2) Uani 1 1 d . .
H9A H 0.180068 0.317841 0.323674 0.059 Uiso 1 1 calc R U
H9B H 0.178589 0.292701 0.258464 0.059 Uiso 1 1 calc R U
H9C H 0.118413 0.294903 0.263020 0.059 Uiso 1 1 calc R U
C10 C 0.2606(3) 0.4423(5) 0.1872(4) 0.0229(17) Uani 1 1 d . .
H10 H 0.221029 0.465413 0.159849 0.027 Uiso 1 1 calc R U
C11 C 0.3381(4) 0.3175(6) 0.1720(5) 0.039(2) Uani 1 1 d . .
H11A H 0.335016 0.271657 0.149966 0.059 Uiso 1 1 calc R U
H11B H 0.354915 0.308667 0.218233 0.059 Uiso 1 1 calc R U
H11C H 0.364017 0.350590 0.164699 0.059 Uiso 1 1 calc R U
C12 C 0.2086(4) 0.2859(6) 0.1383(6) 0.048(3) Uani 1 1 d . .
H12A H 0.167288 0.301910 0.112356 0.071 Uiso 1 1 calc R U
H12B H 0.216604 0.276174 0.182304 0.071 Uiso 1 1 calc R U
H12C H 0.214862 0.241675 0.119649 0.071 Uiso 1 1 calc R U
C13 C 0.2320(5) 0.3817(8) 0.0516(5) 0.059(4) Uani 1 1 d . .
H13A H 0.193446 0.405986 0.034746 0.089 Uiso 1 1 calc R U
H13B H 0.227315 0.337020 0.027477 0.089 Uiso 1 1 calc R U
H13C H 0.260276 0.413559 0.047185 0.089 Uiso 1 1 calc R U
C14 C 0.3210(6) 0.5373(7) 0.1226(6) 0.058(3) Uani 1 1 d . .
H14A H 0.280897 0.547953 0.087757 0.087 Uiso 1 1 calc R U
H14B H 0.337136 0.495617 0.110704 0.087 Uiso 1 1 calc R U
H14C H 0.346701 0.579303 0.129912 0.087 Uiso 1 1 calc R U
C15 C 0.2943(4) 0.6048(5) 0.2214(5) 0.035(2) Uani 1 1 d . .
H15A H 0.322912 0.642737 0.226675 0.053 Uiso 1 1 calc R U
H15B H 0.293421 0.598266 0.261875 0.053 Uiso 1 1 calc R U
H15C H 0.254644 0.618749 0.187471 0.053 Uiso 1 1 calc R U
C16 C 0.3958(4) 0.4921(6) 0.2631(5) 0.039(2) Uani 1 1 d . .
H16A H 0.412121 0.454621 0.246875 0.058 Uiso 1 1 calc R U
H16B H 0.394515 0.474097 0.301179 0.058 Uiso 1 1 calc R U
H16C H 0.421086 0.535147 0.274514 0.058 Uiso 1 1 calc R U
Si11 Si 0.53518(9) 0.33432(13) 0.42332(11) 0.0221(5) Uani 1 1 d . .
Si12 Si 0.51714(10) 0.16201(13) 0.40569(13) 0.0279(5) Uani 1 1 d . .
Si13 Si 0.46936(11) 0.29535(14) 0.57840(12) 0.0286(5) Uani 1 1 d . .
Si14 Si 0.38278(10) 0.16250(13) 0.49810(13) 0.0272(5) Uani 1 1 d . .
O21 O 0.4035(2) 0.2825(3) 0.4036(3) 0.0234(12) Uani 1 1 d . .
B22 B 0.4529(4) 0.2505(5) 0.4533(4) 0.0200(18) Uani 1 1 d . .
C23 C 0.5144(3) 0.2461(4) 0.4498(4) 0.0206(17) Uani 1 1 d . .
H23 H 0.546193 0.238792 0.495332 0.025 Uiso 1 1 calc R U
C24 C 0.4461(4) 0.1511(6) 0.3252(5) 0.043(3) Uani 1 1 d . .
H24A H 0.413052 0.138235 0.332866 0.065 Uiso 1 1 calc R U
H24B H 0.451850 0.112743 0.300225 0.065 Uiso 1 1 calc R U
H24C H 0.437139 0.196574 0.301251 0.065 Uiso 1 1 calc R U
C25 C 0.5813(5) 0.1591(6) 0.3877(6) 0.048(3) Uani 1 1 d . .
H25A H 0.575320 0.195829 0.355427 0.072 Uiso 1 1 calc R U
H25B H 0.583242 0.111257 0.371279 0.072 Uiso 1 1 calc R U
H25C H 0.618532 0.168862 0.427185 0.072 Uiso 1 1 calc R U
C26 C 0.5279(5) 0.0797(5) 0.4584(6) 0.046(3) Uani 1 1 d . .
H26A H 0.567537 0.081451 0.496211 0.069 Uiso 1 1 calc R U
H26B H 0.524206 0.035636 0.433859 0.069 Uiso 1 1 calc R U
H26C H 0.497610 0.079662 0.472216 0.069 Uiso 1 1 calc R U
C27 C 0.6202(4) 0.3415(5) 0.4660(5) 0.034(2) Uani 1 1 d . .
H27A H 0.636525 0.302525 0.451232 0.051 Uiso 1 1 calc R U
H27B H 0.635882 0.337519 0.512494 0.051 Uiso 1 1 calc R U
H27C H 0.631751 0.388270 0.455948 0.051 Uiso 1 1 calc R U
C28 C 0.5052(4) 0.4177(5) 0.4446(5) 0.035(2) Uani 1 1 d . .
H28A H 0.517192 0.460960 0.430001 0.052 Uiso 1 1 calc R U
H28B H 0.521193 0.419943 0.491265 0.052 Uiso 1 1 calc R U
H28C H 0.461682 0.415149 0.423481 0.052 Uiso 1 1 calc R U
C29 C 0.5059(4) 0.3392(5) 0.3332(4) 0.036(2) Uani 1 1 d . .
H29A H 0.462459 0.335625 0.310983 0.054 Uiso 1 1 calc R U
H29B H 0.522489 0.299211 0.319826 0.054 Uiso 1 1 calc R U
H29C H 0.517774 0.385214 0.322410 0.054 Uiso 1 1 calc R U
C30 C 0.4508(3) 0.2200(4) 0.5163(4) 0.0209(17) Uani 1 1 d . .
H30 H 0.485213 0.185826 0.536713 0.025 Uiso 1 1 calc R U
C31 C 0.4208(4) 0.3774(5) 0.5427(5) 0.040(2) Uani 1 1 d . .
H31A H 0.421961 0.392138 0.503780 0.060 Uiso 1 1 calc R U
H31B H 0.435322 0.416913 0.574035 0.060 Uiso 1 1 calc R U
H31C H 0.379750 0.365614 0.531919 0.060 Uiso 1 1 calc R U
C32 C 0.5513(4) 0.3209(6) 0.6119(5) 0.041(2) Uani 1 1 d . .
H32A H 0.576235 0.278333 0.631468 0.062 Uiso 1 1 calc R U
H32B H 0.561789 0.358802 0.644384 0.062 Uiso 1 1 calc R U
H32C H 0.557810 0.338686 0.576900 0.062 Uiso 1 1 calc R U
C33 C 0.4610(6) 0.2657(7) 0.6497(5) 0.057(3) Uani 1 1 d . .
H33A H 0.418692 0.260017 0.636574 0.086 Uiso 1 1 calc R U
H33B H 0.478514 0.302127 0.683725 0.086 Uiso 1 1 calc R U
H33C H 0.481424 0.219434 0.665825 0.086 Uiso 1 1 calc R U
C34 C 0.3977(5) 0.1042(6) 0.5698(6) 0.046(3) Uani 1 1 d . .
H34A H 0.438220 0.085011 0.589010 0.069 Uiso 1 1 calc R U
H34B H 0.369220 0.064141 0.555870 0.069 Uiso 1 1 calc R U
H34C H 0.393254 0.133376 0.601703 0.069 Uiso 1 1 calc R U
C35 C 0.3122(4) 0.2175(6) 0.4744(7) 0.051(3) Uani 1 1 d . .
H35A H 0.279179 0.184675 0.465734 0.077 Uiso 1 1 calc R U
H35B H 0.302650 0.245753 0.435794 0.077 Uiso 1 1 calc R U
H35C H 0.318575 0.250104 0.509668 0.077 Uiso 1 1 calc R U
C36 C 0.3655(4) 0.0947(5) 0.4308(5) 0.036(2) Uani 1 1 d . .
H36A H 0.399802 0.062754 0.443207 0.054 Uiso 1 1 calc R U
H36B H 0.357226 0.120661 0.391391 0.054 Uiso 1 1 calc R U
H36C H 0.330737 0.065905 0.423280 0.054 Uiso 1 1 calc R U

loop_
_atom_site_aniso_label
_atom_site_aniso_U_11
_atom_site_aniso_U_22
_atom_site_aniso_U_33
_atom_site_aniso_U_23
_atom_site_aniso_U_13
_atom_site_aniso_U_12
Pb1 0.02449(17) 0.02652(17) 0.0455(2) 0.00603(17) -0.00631(14) -0.00241(14)
Si1 0.0179(10) 0.0430(14) 0.0234(12) -0.0091(10) 0.0061(9) 0.0030(9)
Si2 0.0200(10) 0.0339(13) 0.0235(12) -0.0045(10) 0.0107(9) 0.0005(9)
Si3 0.0127(9) 0.0292(12) 0.0275(12) 0.0051(10) 0.0067(9) 0.0005(8)
Si4 0.0188(10) 0.0330(13) 0.0303(13) 0.0066(10) 0.0113(10) 0.0030(9)
O1 0.019(3) 0.028(3) 0.023(3) 0.001(2) 0.006(2) 0.005(2)
B2 0.010(3) 0.018(4) 0.022(4) -0.003(3) 0.002(3) -0.004(3)
C3 0.015(3) 0.022(4) 0.023(4) 0.002(3) 0.010(3) 0.001(3)
C4 0.035(5) 0.071(8) 0.028(5) 0.007(5) 0.012(4) -0.003(5)
C5 0.028(4) 0.054(6) 0.030(5) -0.010(4) 0.012(4) -0.009(4)
C6 0.041(5) 0.049(6) 0.055(7) -0.022(5) 0.023(5) 0.002(5)
C7 0.024(4) 0.053(6) 0.053(6) 0.019(5) 0.024(5) 0.007(4)
C8 0.023(4) 0.054(6) 0.032(5) -0.002(5) 0.002(4) -0.002(4)
C9 0.027(4) 0.034(5) 0.057(7) 0.007(5) 0.019(5) -0.006(4)
C10 0.013(3) 0.033(4) 0.022(4) 0.002(3) 0.008(3) 0.004(3)
C11 0.029(5) 0.052(6) 0.039(6) -0.015(5) 0.018(4) 0.008(4)
C12 0.031(5) 0.044(6) 0.054(7) -0.020(5) 0.010(5) -0.005(4)
C13 0.045(6) 0.095(10) 0.024(5) -0.017(6) 0.005(5) 0.012(6)
C14 0.055(7) 0.063(8) 0.065(8) 0.009(6) 0.036(7) 0.000(6)
C15 0.029(4) 0.028(5) 0.043(6) 0.006(4) 0.012(4) -0.003(4)
C16 0.019(4) 0.043(6) 0.046(6) 0.003(5) 0.009(4) -0.002(4)
Si11 0.0158(9) 0.0281(12) 0.0196(11) -0.0003(9) 0.0064(9) -0.0025(8)
Si12 0.0217(11) 0.0271(12) 0.0344(13) -0.0013(10) 0.0132(10) 0.0021(9)
Si13 0.0251(11) 0.0358(13) 0.0237(12) -0.0035(10) 0.0107(10) -0.0044(10)
Si14 0.0180(10) 0.0268(12) 0.0400(14) 0.0032(10) 0.0167(10) -0.0010(9)
O21 0.012(2) 0.032(3) 0.019(3) 0.001(2) 0.002(2) 0.002(2)
B22 0.017(4) 0.027(5) 0.017(4) -0.004(3) 0.009(3) -0.002(3)
C23 0.011(3) 0.029(4) 0.018(4) 0.001(3) 0.003(3) -0.001(3)
C24 0.036(5) 0.047(6) 0.037(6) -0.019(5) 0.010(4) -0.009(4)
C25 0.038(5) 0.050(6) 0.057(7) 0.002(5) 0.024(5) 0.013(5)
C26 0.045(6) 0.025(5) 0.069(8) 0.008(5) 0.029(6) 0.009(4)
C27 0.022(4) 0.044(5) 0.031(5) 0.001(4) 0.009(4) -0.009(4)
C28 0.035(5) 0.024(4) 0.046(6) 0.000(4) 0.019(4) -0.003(4)
C29 0.033(5) 0.041(5) 0.027(5) 0.009(4) 0.009(4) 0.008(4)
C30 0.012(3) 0.030(4) 0.021(4) 0.007(3) 0.008(3) 0.000(3)
C31 0.040(5) 0.033(5) 0.051(6) -0.010(5) 0.025(5) -0.002(4)
C32 0.030(5) 0.054(6) 0.031(5) -0.007(5) 0.008(4) -0.007(4)
C33 0.068(8) 0.075(8) 0.033(6) -0.010(6) 0.029(6) -0.012(7)
C34 0.057(6) 0.048(6) 0.054(7) 0.004(5) 0.044(6) -0.007(5)
C35 0.027(5) 0.040(6) 0.091(9) -0.008(6) 0.031(6) -0.003(4)
C36 0.024(4) 0.035(5) 0.042(6) -0.003(4) 0.010(4) -0.008(4)

loop_
_atom_type_symbol
_atom_type_description
_atom_type_scat_dispersion_real
_atom_type_scat_dispersion_imag
_atom_type_scat_source
C C 0.0033 0.0016 'International Tables Vol C Tables 4.2.6.8 and 6.1.1.4'
H H 0.0000 0.0000 'International Tables Vol C Tables 4.2.6.8 and 6.1.1.4'
B B 0.0013 0.0007 'International Tables Vol C Tables 4.2.6.8 and 6.1.1.4'
O O 0.0106 0.0060 'International Tables Vol C Tables 4.2.6.8 and 6.1.1.4'
Pb Pb -3.3944 10.1111 'International Tables Vol C Tables 4.2.6.8 and 6.1.1.4'
Si Si 0.0817 0.0704 'International Tables Vol C Tables 4.2.6.8 and 6.1.1.4'

loop_
_geom_angle_atom_site_label_1
_geom_angle_atom_site_label_2
_geom_angle_atom_site_label_3
_geom_angle
O1 Pb1 O21 95.6(2)
C13 Si1 C12 104.1(6)
C13 Si1 C11 108.4(5)
C12 Si1 C11 107.6(5)
C13 Si1 C10 111.6(5)
C12 Si1 C10 112.1(4)
C11 Si1 C10 112.6(4)
C4 Si2 C6 109.4(6)
C4 Si2 C3 113.4(4)
C6 Si2 C3 108.4(4)
C4 Si2 C5 106.0(5)
C6 Si2 C5 108.0(5)
C3 Si2 C5 111.6(4)
C7 Si3 C8 105.5(5)
C7 Si3 C9 108.0(5)
C8 Si3 C9 108.2(5)
C7 Si3 C3 113.2(4)
C8 Si3 C3 109.6(4)
C9 Si3 C3 112.1(4)
C14 Si4 C16 107.6(5)
C14 Si4 C15 105.1(5)
C16 Si4 C15 108.8(5)
C14 Si4 C10 113.5(5)
C16 Si4 C10 112.3(4)
C15 Si4 C10 109.2(4)
B2 O1 Pb1 147.9(5)
O1 B2 C3 120.2(8)
O1 B2 C10 119.8(7)
C3 B2 C10 120.0(7)
B2 C3 Si2 112.7(5)
B2 C3 Si3 112.3(5)
Si2 C3 Si3 115.1(4)
B2 C3 H3 105.2
Si2 C3 H3 105.2
Si3 C3 H3 105.2
Si2 C4 H4A 109.5
Si2 C4 H4B 109.5
H4A C4 H4B 109.5
Si2 C4 H4C 109.5
H4A C4 H4C 109.5
H4B C4 H4C 109.5
Si2 C5 H5A 109.5
Si2 C5 H5B 109.5
H5A C5 H5B 109.5
Si2 C5 H5C 109.5
H5A C5 H5C 109.5
H5B C5 H5C 109.5
Si2 C6 H6A 109.5
Si2 C6 H6B 109.5
H6A C6 H6B 109.5
Si2 C6 H6C 109.5
H6A C6 H6C 109.5
H6B C6 H6C 109.5
Si3 C7 H7A 109.5
Si3 C7 H7B 109.5
H7A C7 H7B 109.5
Si3 C7 H7C 109.5
H7A C7 H7C 109.5
H7B C7 H7C 109.5
Si3 C8 H8A 109.5
Si3 C8 H8B 109.5
H8A C8 H8B 109.5
Si3 C8 H8C 109.5
H8A C8 H8C 109.5
H8B C8 H8C 109.5
Si3 C9 H9A 109.5
Si3 C9 H9B 109.5
H9A C9 H9B 109.5
Si3 C9 H9C 109.5
H9A C9 H9C 109.5
H9B C9 H9C 109.5
B2 C10 Si1 114.8(6)
B2 C10 Si4 111.4(5)
Si1 C10 Si4 115.6(4)
B2 C10 H10 104.5
Si1 C10 H10 104.5
Si4 C10 H10 104.5
Si1 C11 H11A 109.5
Si1 C11 H11B 109.5
H11A C11 H11B 109.5
Si1 C11 H11C 109.5
H11A C11 H11C 109.5
H11B C11 H11C 109.5
Si1 C12 H12A 109.5
Si1 C12 H12B 109.5
H12A C12 H12B 109.5
Si1 C12 H12C 109.5
H12A C12 H12C 109.5
H12B C12 H12C 109.5
Si1 C13 H13A 109.5
Si1 C13 H13B 109.5
H13A C13 H13B 109.5
Si1 C13 H13C 109.5
H13A C13 H13C 109.5
H13B C13 H13C 109.5
Si4 C14 H14A 109.5
Si4 C14 H14B 109.5
H14A C14 H14B 109.5
Si4 C14 H14C 109.5
H14A C14 H14C 109.5
H14B C14 H14C 109.5
Si4 C15 H15A 109.5
Si4 C15 H15B 109.5
H15A C15 H15B 109.5
Si4 C15 H15C 109.5
H15A C15 H15C 109.5
H15B C15 H15C 109.5
Si4 C16 H16A 109.5
Si4 C16 H16B 109.5
H16A C16 H16B 109.5
Si4 C16 H16C 109.5
H16A C16 H16C 109.5
H16B C16 H16C 109.5
C28 Si11 C29 105.7(4)
C28 Si11 C27 107.9(4)
C29 Si11 C27 108.8(4)
C28 Si11 C23 113.1(4)
C29 Si11 C23 112.9(4)
C27 Si11 C23 108.2(4)
C25 Si12 C23 114.6(4)
C25 Si12 C26 105.0(5)
C23 Si12 C26 109.0(5)
C25 Si12 C24 106.6(5)
C23 Si12 C24 111.6(4)
C26 Si12 C24 109.8(5)
C31 Si13 C33 107.5(6)
C31 Si13 C32 110.1(5)
C33 Si13 C32 106.1(5)
C31 Si13 C30 112.1(4)
C33 Si13 C30 112.7(5)
C32 Si13 C30 108.3(4)
C34 Si14 C30 110.4(4)
C34 Si14 C35 108.6(6)
C30 Si14 C35 113.8(4)
C34 Si14 C36 104.1(5)
C30 Si14 C36 111.9(4)
C35 Si14 C36 107.5(5)
B22 O21 Pb1 145.1(5)
O21 B22 C23 119.5(7)
O21 B22 C30 120.8(7)
C23 B22 C30 119.6(7)
B22 C23 Si12 111.5(5)
B22 C23 Si11 113.9(5)
Si12 C23 Si11 115.3(4)
B22 C23 H23 105.0
Si12 C23 H23 105.0
Si11 C23 H23 105.0
Si12 C24 H24A 109.5
Si12 C24 H24B 109.5
H24A C24 H24B 109.5
Si12 C24 H24C 109.5
H24A C24 H24C 109.5
H24B C24 H24C 109.5
Si12 C25 H25A 109.5
Si12 C25 H25B 109.5
H25A C25 H25B 109.5
Si12 C25 H25C 109.5
H25A C25 H25C 109.5
H25B C25 H25C 109.5
Si12 C26 H26A 109.5
Si12 C26 H26B 109.5
H26A C26 H26B 109.5
Si12 C26 H26C 109.5
H26A C26 H26C 109.5
H26B C26 H26C 109.5
Si11 C27 H27A 109.5
Si11 C27 H27B 109.5
H27A C27 H27B 109.5
Si11 C27 H27C 109.5
H27A C27 H27C 109.5
H27B C27 H27C 109.5
Si11 C28 H28A 109.5
Si11 C28 H28B 109.5
H28A C28 H28B 109.5
Si11 C28 H28C 109.5
H28A C28 H28C 109.5
H28B C28 H28C 109.5
Si11 C29 H29A 109.5
Si11 C29 H29B 109.5
H29A C29 H29B 109.5
Si11 C29 H29C 109.5
H29A C29 H29C 109.5
H29B C29 H29C 109.5
B22 C30 Si14 114.7(5)
B22 C30 Si13 110.5(5)
Si14 C30 Si13 116.1(4)
B22 C30 H30 104.7
Si14 C30 H30 104.7
Si13 C30 H30 104.7
Si13 C31 H31A 109.5
Si13 C31 H31B 109.5
H31A C31 H31B 109.5
Si13 C31 H31C 109.5
H31A C31 H31C 109.5
H31B C31 H31C 109.5
Si13 C32 H32A 109.5
Si13 C32 H32B 109.5
H32A C32 H32B 109.5
Si13 C32 H32C 109.5
H32A C32 H32C 109.5
H32B C32 H32C 109.5
Si13 C33 H33A 109.5
Si13 C33 H33B 109.5
H33A C33 H33B 109.5
Si13 C33 H33C 109.5
H33A C33 H33C 109.5
H33B C33 H33C 109.5
Si14 C34 H34A 109.5
Si14 C34 H34B 109.5
H34A C34 H34B 109.5
Si14 C34 H34C 109.5
H34A C34 H34C 109.5
H34B C34 H34C 109.5
Si14 C35 H35A 109.5
Si14 C35 H35B 109.5
H35A C35 H35B 109.5
Si14 C35 H35C 109.5
H35A C35 H35C 109.5
H35B C35 H35C 109.5
Si14 C36 H36A 109.5
Si14 C36 H36B 109.5
H36A C36 H36B 109.5
Si14 C36 H36C 109.5
H36A C36 H36C 109.5
H36B C36 H36C 109.5

loop_
_geom_bond_atom_site_label_1
_geom_bond_atom_site_label_2
_geom_bond_distance
Pb1 O1 2.067(6)
Pb1 O21 2.089(5)
Si1 C13 1.850(11)
Si1 C12 1.865(11)
Si1 C11 1.872(9)
Si1 C10 1.874(9)
Si2 C4 1.857(11)
Si2 C6 1.868(10)
Si2 C3 1.872(8)
Si2 C5 1.877(9)
Si3 C7 1.859(10)
Si3 C8 1.866(10)
Si3 C9 1.874(9)
Si3 C3 1.882(8)
Si4 C14 1.846(13)
Si4 C16 1.865(9)
Si4 C15 1.874(10)
Si4 C10 1.885(8)
O1 B2 1.356(10)
B2 C3 1.573(12)
B2 C10 1.584(13)
C3 H3 0.9800
C4 H4A 0.9600
C4 H4B 0.9600
C4 H4C 0.9600
C5 H5A 0.9600
C5 H5B 0.9600
C5 H5C 0.9600
C6 H6A 0.9600
C6 H6B 0.9600
C6 H6C 0.9600
C7 H7A 0.9600
C7 H7B 0.9600
C7 H7C 0.9600
C8 H8A 0.9600
C8 H8B 0.9600
C8 H8C 0.9600
C9 H9A 0.9600
C9 H9B 0.9600
C9 H9C 0.9600
C10 H10 0.9800
C11 H11A 0.9600
C11 H11B 0.9600
C11 H11C 0.9600
C12 H12A 0.9600
C12 H12B 0.9600
C12 H12C 0.9600
C13 H13A 0.9600
C13 H13B 0.9600
C13 H13C 0.9600
C14 H14A 0.9600
C14 H14B 0.9600
C14 H14C 0.9600
C15 H15A 0.9600
C15 H15B 0.9600
C15 H15C 0.9600
C16 H16A 0.9600
C16 H16B 0.9600
C16 H16C 0.9600
Si11 C28 1.860(9)
Si11 C29 1.859(9)
Si11 C27 1.878(8)
Si11 C23 1.878(8)
Si12 C25 1.852(11)
Si12 C23 1.858(8)
Si12 C26 1.867(10)
Si12 C24 1.873(9)
Si13 C31 1.848(10)
Si13 C33 1.851(12)
Si13 C32 1.876(9)
Si13 C30 1.877(9)
Si14 C34 1.855(11)
Si14 C30 1.870(8)
Si14 C35 1.872(10)
Si14 C36 1.870(10)
O21 B22 1.353(10)
B22 C23 1.590(11)
B22 C30 1.591(12)
C23 H23 0.9800
C24 H24A 0.9600
C24 H24B 0.9600
C24 H24C 0.9600
C25 H25A 0.9600
C25 H25B 0.9600
C25 H25C 0.9600
C26 H26A 0.9600
C26 H26B 0.9600
C26 H26C 0.9600
C27 H27A 0.9600
C27 H27B 0.9600
C27 H27C 0.9600
C28 H28A 0.9600
C28 H28B 0.9600
C28 H28C 0.9600
C29 H29A 0.9600
C29 H29B 0.9600
C29 H29C 0.9600
C30 H30 0.9800
C31 H31A 0.9600
C31 H31B 0.9600
C31 H31C 0.9600
C32 H32A 0.9600
C32 H32B 0.9600
C32 H32C 0.9600
C33 H33A 0.9600
C33 H33B 0.9600
C33 H33C 0.9600
C34 H34A 0.9600
C34 H34B 0.9600
C34 H34C 0.9600
C35 H35A 0.9600
C35 H35B 0.9600
C35 H35C 0.9600
C36 H36A 0.9600
C36 H36B 0.9600
C36 H36C 0.9600

loop_
_geom_torsion_atom_site_label_1
_geom_torsion_atom_site_label_2
_geom_torsion_atom_site_label_3
_geom_torsion_atom_site_label_4
_geom_torsion
Pb1 O1 B2 C3 103.8(11)
Pb1 O1 B2 C10 -77.8(12)
O1 B2 C3 Si2 44.0(9)
C10 B2 C3 Si2 -134.3(6)
O1 B2 C3 Si3 -88.0(7)
C10 B2 C3 Si3 93.7(7)
C4 Si2 C3 B2 -90.0(7)
C6 Si2 C3 B2 148.3(6)
C5 Si2 C3 B2 29.5(7)
C4 Si2 C3 Si3 40.6(6)
C6 Si2 C3 Si3 -81.1(6)
C5 Si2 C3 Si3 160.1(5)
C7 Si3 C3 B2 174.7(6)
C8 Si3 C3 B2 -67.8(7)
C9 Si3 C3 B2 52.3(7)
C7 Si3 C3 Si2 43.9(6)
C8 Si3 C3 Si2 161.4(5)
C9 Si3 C3 Si2 -78.5(6)
O1 B2 C10 Si1 46.6(8)
C3 B2 C10 Si1 -135.0(6)
O1 B2 C10 Si4 -87.2(8)
C3 B2 C10 Si4 91.2(7)
C13 Si1 C10 B2 158.8(6)
C12 Si1 C10 B2 42.5(7)
C11 Si1 C10 B2 -79.0(7)
C13 Si1 C10 Si4 -69.4(6)
C12 Si1 C10 Si4 174.3(5)
C11 Si1 C10 Si4 52.9(6)
C14 Si4 C10 B2 178.0(6)
C16 Si4 C10 B2 55.7(7)
C15 Si4 C10 B2 -65.1(6)
C14 Si4 C10 Si1 44.5(6)
C16 Si4 C10 Si1 -77.8(6)
C15 Si4 C10 Si1 161.4(4)
Pb1 O21 B22 C23 98.4(10)
Pb1 O21 B22 C30 -83.8(11)
O21 B22 C23 Si12 -87.3(8)
C30 B22 C23 Si12 94.9(7)
O21 B22 C23 Si11 45.3(9)
C30 B22 C23 Si11 -132.5(6)
C25 Si12 C23 B22 170.9(6)
C26 Si12 C23 B22 -71.8(6)
C24 Si12 C23 B22 49.6(7)
C25 Si12 C23 Si11 39.0(6)
C26 Si12 C23 Si11 156.4(4)
C24 Si12 C23 Si11 -82.2(5)
C28 Si11 C23 B22 27.9(7)
C29 Si11 C23 B22 -92.2(6)
C27 Si11 C23 B22 147.3(6)
C28 Si11 C23 Si12 158.6(4)
C29 Si11 C23 Si12 38.6(5)
C27 Si11 C23 Si12 -81.9(5)
O21 B22 C30 Si14 47.0(10)
C23 B22 C30 Si14 -135.2(6)
O21 B22 C30 Si13 -86.5(8)
C23 B22 C30 Si13 91.2(7)
C34 Si14 C30 B22 159.9(6)
C35 Si14 C30 B22 -77.6(8)
C36 Si14 C30 B22 44.5(7)
C34 Si14 C30 Si13 -69.2(6)
C35 Si14 C30 Si13 53.2(7)
C36 Si14 C30 Si13 175.3(4)
C31 Si13 C30 B22 53.5(7)
C33 Si13 C30 B22 174.8(6)
C32 Si13 C30 B22 -68.2(6)
C31 Si13 C30 Si14 -79.4(6)
C33 Si13 C30 Si14 41.9(6)
C32 Si13 C30 Si14 159.0(5)
